data_9014274
loop_
_publ_author_name
'Kars, Mohammed'
'Roisnel, Thierry'
'Dorcet, Vincent'
'Rebbah, Allaoua'
'Carlos, Otero-Di\'az L.'

_publ_section_title
;
 Redetermination of Hg~2~I~2~
;
_journal_coden_ASTM ACSEBH
_journal_coeditor_code WM2566
_journal_issue 2
_journal_name_full
;
 Acta Crystallographica, Section E: Structure Reports Online
;
_journal_page_first i11
_journal_page_last i11
_journal_paper_doi 10.1107/S1600536811056339
_journal_volume 68
_journal_year 2012
_chemical_compound_source Synthetic
_chemical_formula_sum 'Hg2 I2'
_chemical_name_common 'mercurous iodide'
_chemical_name_mineral Moschelite
_chemical_name_systematic 'mercury(I) iodide'
_space_group_IT_number 139
_symmetry_space_group_name_Hall '-I 4 2'
_symmetry_space_group_name_H-M 'I 4/m m m'
_cell_angle_alpha 90
_cell_angle_beta 90
_cell_angle_gamma 90
_cell_formula_units_Z 2
_cell_length_a 4.8974
_cell_length_b 4.8974
_cell_length_c 11.649
_cell_volume 279.396
_database_code_amcsd 0018645
_exptl_crystal_density_diffrn 7.786
_cod_duplicate_entry 2233659
_cod_depositor_comments
;
 Updated bibliographic information.

 Antanas Vaitkus,
 2021-04-22
;
_cod_original_formula_sum 'Hg I'
_cod_database_code 9014274

loop_
_space_group_symop_operation_xyz
x,y,z
1/2+x,1/2+y,1/2+z
-y,-x,z
1/2-y,1/2-x,1/2+z
y,x,-z
1/2+y,1/2+x,1/2-z
y,-x,-z
1/2+y,1/2-x,1/2-z
-y,x,z
1/2-y,1/2+x,1/2+z
x,-y,z
1/2+x,1/2-y,1/2+z
-x,y,-z
1/2-x,1/2+y,1/2-z
x,y,-z
1/2+x,1/2+y,1/2-z
-x,-y,z
1/2-x,1/2-y,1/2+z
y,x,z
1/2+y,1/2+x,1/2+z
-y,-x,-z
1/2-y,1/2-x,1/2-z
-y,x,-z
1/2-y,1/2+x,1/2-z
y,-x,z
1/2+y,1/2-x,1/2+z
-x,y,z
1/2-x,1/2+y,1/2+z
x,-y,-z
1/2+x,1/2-y,1/2-z
-x,-y,-z
1/2-x,1/2-y,1/2-z

loop_
_atom_site_aniso_label
_atom_site_aniso_U_11
_atom_site_aniso_U_22
_atom_site_aniso_U_33
_atom_site_aniso_U_12
_atom_site_aniso_U_13
_atom_site_aniso_U_23
Hg 0.03560 0.03560 0.00780 0.00000 0.00000 0.00000
I 0.02710 0.02710 0.00790 0.00000 0.00000 0.00000

loop_
_atom_site_label
_atom_site_fract_x
_atom_site_fract_y
_atom_site_fract_z
_atom_site_U_iso_or_equiv
Hg 0.00000 0.00000 0.11118 0.02630
I 0.00000 0.00000 0.34524 0.02070

loop_
_cod_related_entry_id
_cod_related_entry_database
_cod_related_entry_code
1 AMCSD 0018645
